data_1008850
loop_
_publ_author_name
'Averbuch-Pouchot, M T'

_publ_section_title
;
Structure of ammonium cyclo-hexaphosphate monohydrate
;
_journal_coden_ASTM ACSCEE
_journal_name_full 'Acta Crystallographica C (39,1983-)'
_journal_page_first 539
_journal_page_last 540
_journal_volume 45
_journal_year 1989
_chemical_formula_structural '(N H4)6 (P6 O18) (H2 O)'
_chemical_formula_sum 'H26 N6 O19 P6'
_chemical_name_systematic 'Hexaammonium cyclo-hexaphosphate(V) hydrate'
_space_group_IT_number 148
_symmetry_cell_setting trigonal
_symmetry_space_group_name_Hall '-R 3'
_symmetry_space_group_name_H-M 'R -3 :H'
_cell_angle_alpha 90
_cell_angle_beta 90
_cell_angle_gamma 120
_cell_formula_units_Z 3
_cell_length_a 15.445(10)
_cell_length_b 15.445(10)
_cell_length_c 7.553(7)
_cell_volume 1560.4
_refine_ls_R_factor_all 0.018
_cod_original_sg_symbol_H-M 'R -3 H'
_cod_database_code 1008850
_cod_depositor_comments
;
 Removing dummy H atoms since the hydrogen atoms they represent are already
 marked using the _atom_site_attached_hydrogens data item.

 Antanas Vaitkus,
 2017-09-11
;

loop_
_symmetry_equiv_pos_as_xyz
x,y,z
-y,x-y,z
y-x,-x,z
-x,-y,-z
y,y-x,-z
x-y,x,-z
1/3+x,2/3+y,2/3+z
2/3+x,1/3+y,1/3+z
1/3-y,2/3+x-y,2/3+z
2/3-y,1/3+x-y,1/3+z
1/3-x+y,2/3-x,2/3+z
2/3-x+y,1/3-x,1/3+z
1/3-x,2/3-y,2/3-z
2/3-x,1/3-y,1/3-z
1/3+y,2/3-x+y,2/3-z
2/3+y,1/3-x+y,1/3-z
1/3+x-y,2/3+x,2/3-z
2/3+x-y,1/3+x,1/3-z

loop_
_atom_site_label
_atom_site_type_symbol
_atom_site_symmetry_multiplicity
_atom_site_Wyckoff_symbol
_atom_site_fract_x
_atom_site_fract_y
_atom_site_fract_z
_atom_site_occupancy
_atom_site_attached_hydrogens
_atom_site_calc_flag
P1 P5+ 18 f 0.19978(2) 0.05297(2) 0.93177(4) 1. 0 d
O1 O2- 18 f 0.20799(7) 0.09611(7) 0.7529(1) 1. 0 d
O2 O2- 18 f 0.28823(7) 0.05384(7) 0.0105(2) 1. 0 d
O3 O2- 18 f 0.16345(7) 0.10577(6) 0.0738(1) 1. 0 d
N1 N3- 18 f 0.13201(9) 0.41185(8) 0.0784(2) 1. 0 d
H1 H1+ 18 f 0.290(1) 0.929(1) 0.071(3) 1. 0 d
H2 H1+ 18 f 0.398(1) 0.225(1) 0.979(3) 1. 0 d
H3 H1+ 18 f 0.148(1) 0.424(1) 0.186(3) 1. 0 d
H4 H1+ 18 f 0.672(1) 0.133(1) 0.973(3) 1. 0 d
O4 O2- 3 b 0. 0. 0.5 1. 2 d

loop_
_atom_type_symbol
_atom_type_oxidation_number
P5+ 5.000
O2- -2.000
N3- -3.000
H1+ 1.000
